data_7127910
loop_
_publ_author_name
'Qi, Zhikai'
'Chen, Yali'
'Guo, Yao'
'Yang, Xuelian'
'Gao, Huizhi'
'Zhou, Guojun'
'Li, Shi-Li'
'Zhang, Xian-Ming'

_publ_section_title
;
 Highly efficient self-trapped exciton emission in a one-dimensional
 face-shared hybrid lead bromide.
;
_journal_issue 20
_journal_name_full 'Chemical communications (Cambridge, England)'
_journal_page_first 2495
_journal_page_last 2498
_journal_paper_doi 10.1039/d0cc08218j
_journal_volume 57
_journal_year 2021
_chemical_formula_moiety 'Br3 Pb, C7 H15 Cl N'
_chemical_formula_sum 'C7 H15 Br3 Cl N Pb'
_chemical_formula_weight 595.57
_space_group_crystal_system monoclinic
_space_group_IT_number 14
_space_group_name_Hall '-P 2ybc'
_space_group_name_H-M_alt 'P 1 21/c 1'
_atom_sites_solution_hydrogens geom
_atom_sites_solution_primary direct
_atom_sites_solution_secondary difmap
_audit_creation_date 2020-10-02
_audit_creation_method
;
Olex2 1.3
(compiled 2020.07.31 svn.rc2a77460 for OlexSys, GUI svn.r6145)
;
_audit_update_record
;
2020-10-15 deposited with the CCDC.	2021-02-02 downloaded from the CCDC.
;
_cell_angle_alpha 90.00
_cell_angle_beta 109.324(12)
_cell_angle_gamma 90.00
_cell_formula_units_Z 4
_cell_length_a 10.9554(13)
_cell_length_b 16.2655(17)
_cell_length_c 7.9831(8)
_cell_measurement_reflns_used 2391
_cell_measurement_temperature 293(2)
_cell_measurement_theta_max 32.4670
_cell_measurement_theta_min 3.7370
_cell_volume 1342.4(3)
_computing_cell_refinement 'CrysAlisPro 1.171.40.53 (Rigaku OD, 2019)'
_computing_data_collection 'CrysAlisPro 1.171.40.53 (Rigaku OD, 2019)'
_computing_data_reduction 'CrysAlisPro 1.171.40.53 (Rigaku OD, 2019)'
_computing_molecular_graphics 'Olex2 1.3 (Dolomanov et al., 2009)'
_computing_publication_material 'Olex2 1.3 (Dolomanov et al., 2009)'
_computing_structure_refinement 'SHELXL 97-2 (Sheldrick, 2015)'
_computing_structure_solution 'SHELXS  (Sheldrick, 2008)'
_diffrn_ambient_temperature 293(2)
_diffrn_detector 'CCD plate'
_diffrn_detector_area_resol_mean 16.0710
_diffrn_detector_type Eos
_diffrn_measured_fraction_theta_full 0.980
_diffrn_measured_fraction_theta_max 0.980
_diffrn_measurement_details
;
List of Runs (angles in degrees, time in seconds):

  # Type    Start    End  Width  t~exp~   \w     \q     \k     \f   Frames
#--------------------------------------------------------------------------
  1  \w      2.00  44.00   1.00   50.00    --   24.13 -19.00-180.00   42
  2  \w     35.00  92.00   1.00   50.00    --   24.13 178.00 -60.00   57
  3  \w      6.00  91.00   1.00   50.00    --   24.13  38.00   0.00   85
  4  \w    -48.00   1.00   1.00   50.00    --  -24.44 -77.00-150.00   49
  5  \w    -80.00 -45.00   1.00   50.00    --  -24.44 131.00 -59.00   35
;
_diffrn_measurement_device 'four-circle diffractometer'
_diffrn_measurement_device_type 'Xcalibur, Eos, Gemini'
_diffrn_measurement_method '\w scans'
_diffrn_orient_matrix_type 'CrysAlisPro convention (1999,Acta A55,543-557)'
_diffrn_orient_matrix_UB_11 -0.0679710000
_diffrn_orient_matrix_UB_12 0.0038332000
_diffrn_orient_matrix_UB_13 -0.0383747000
_diffrn_orient_matrix_UB_21 0.0059525000
_diffrn_orient_matrix_UB_22 0.0434830000
_diffrn_orient_matrix_UB_23 0.0044385000
_diffrn_orient_matrix_UB_31 0.0056727000
_diffrn_orient_matrix_UB_32 0.0006188000
_diffrn_orient_matrix_UB_33 -0.0859952000
_diffrn_radiation_monochromator graphite
_diffrn_radiation_probe x-ray
_diffrn_radiation_type 'Mo K\a'
_diffrn_radiation_wavelength 0.71073
_diffrn_reflns_av_R_equivalents 0.0955
_diffrn_reflns_av_unetI/netI 0.1335
_diffrn_reflns_limit_h_max 15
_diffrn_reflns_limit_h_min -13
_diffrn_reflns_limit_k_max 22
_diffrn_reflns_limit_k_min -22
_diffrn_reflns_limit_l_max 11
_diffrn_reflns_limit_l_min -11
_diffrn_reflns_number 7907
_diffrn_reflns_theta_full 29.57
_diffrn_reflns_theta_max 29.57
_diffrn_reflns_theta_min 3.69
_diffrn_source 'fine-focus sealed X-ray tube'
_diffrn_source_type 'Enhance (Mo) X-ray Source'
_exptl_absorpt_coefficient_mu 21.659
_exptl_absorpt_correction_T_max 1.00000
_exptl_absorpt_correction_T_min 0.06089
_exptl_absorpt_correction_type multi-scan
_exptl_absorpt_process_details
;
CrysAlisPro 1.171.40.53 (Rigaku Oxford Diffraction, 2019)
Empirical absorption correction using spherical harmonics,
 implemented in SCALE3 ABSPACK scaling algorithm.
;
_exptl_crystal_colour colorless
_exptl_crystal_density_diffrn 2.947
_exptl_crystal_density_method 'not measured'
_exptl_crystal_description block
_exptl_crystal_F_000 1072
_exptl_crystal_size_max 0.5
_exptl_crystal_size_mid 0.3
_exptl_crystal_size_min 0.2
_refine_diff_density_max 3.983
_refine_diff_density_min -7.004
_refine_diff_density_rms 0.742
_refine_ls_extinction_method none
_refine_ls_goodness_of_fit_ref 1.059
_refine_ls_hydrogen_treatment mixed
_refine_ls_matrix_type full
_refine_ls_number_parameters 118
_refine_ls_number_reflns 3698
_refine_ls_number_restraints 0
_refine_ls_restrained_S_all 1.059
_refine_ls_R_factor_all 0.1724
_refine_ls_R_factor_gt 0.1128
_refine_ls_shift/su_max 0.000
_refine_ls_shift/su_mean 0.000
_refine_ls_structure_factor_coef Fsqd
_refine_ls_weighting_details 'calc w=1/[\s^2^(Fo^2^)+(0.1640P)^2^+23.1073P] where P=(Fo^2^+2Fc^2^)/3'
_refine_ls_weighting_scheme calc
_refine_ls_wR_factor_gt 0.2531
_refine_ls_wR_factor_ref 0.3068
_reflns_number_gt 2287
_reflns_number_total 3698
_reflns_threshold_expression >2sigma(I)
_cod_data_source_file d0cc08218j2.cif
_cod_data_source_block (2cepiH)PbBr3
_cod_depositor_comments 'Adding full bibliography for 7127910.cif.'
_cod_database_code 7127910
_chemical_oxdiff_formula C/H/N/Pb/Br
_reflns_odcompleteness_completeness 98.07
_reflns_odcompleteness_iscentric 1
_reflns_odcompleteness_theta 26.32
_olex2_refinement_description
;
1. Fixed Uiso
 At 1.2 times of:
  All C(H,H) groups, All N(H) groups
2.a Ternary CH refined with riding coordinates:
 N1(H1)
2.b Secondary CH2 refined with riding coordinates:
 C2(H2a,H2b), C1(H1a,H1b), C7(H7a,H7b), C4(H4a,H4b), C5(H5a,H5b), C6(H6a,H6b),
 C3(H3a,H3b)
;
_olex2_submission_special_instructions 'No special instructions were received'
_oxdiff_exptl_absorpt_empirical_details
;
Empirical correction (ABSPACK) includes:
- Absorption correction using spherical harmonics
- Frame scaling
;
_oxdiff_exptl_absorpt_empirical_full_max 4.503
_oxdiff_exptl_absorpt_empirical_full_min 0.336

loop_
_space_group_symop_id
_space_group_symop_operation_xyz
1 'x, y, z'
2 '-x, y+1/2, -z+1/2'
3 '-x, -y, -z'
4 'x, -y-1/2, z-1/2'

loop_
_atom_site_label
_atom_site_type_symbol
_atom_site_fract_x
_atom_site_fract_y
_atom_site_fract_z
_atom_site_U_iso_or_equiv
_atom_site_adp_type
_atom_site_occupancy
_atom_site_symmetry_multiplicity
_atom_site_calc_flag
_atom_site_refinement_flags
_atom_site_disorder_assembly
_atom_site_disorder_group
Pb1 Pb 0.18290(8) 0.25136(4) 0.02475(10) 0.0278(3) Uani 1 1 d . . .
Br1 Br -0.0173(2) 0.31840(13) -0.3421(3) 0.0322(5) Uani 1 1 d . . .
Br2 Br 0.3731(2) 0.31648(14) -0.1544(3) 0.0347(5) Uani 1 1 d . . .
Br3 Br 0.1892(2) 0.10736(12) -0.1706(3) 0.0319(5) Uani 1 1 d . . .
C2 C 0.730(3) 0.3567(12) 0.006(3) 0.040(6) Uani 1 1 d . . .
H2A H 0.6465 0.3818 -0.0526 0.048 Uiso 1 1 calc R . .
H2B H 0.7347 0.3060 -0.0560 0.048 Uiso 1 1 calc R . .
N1 N 0.7484(19) 0.4148(10) 0.301(2) 0.028(4) Uani 1 1 d . . .
H1 H 0.7737 0.3989 0.4164 0.033 Uiso 1 1 calc R . .
Cl1 Cl 0.5904(8) 0.3809(5) 0.5523(9) 0.0557(19) Uani 1 1 d . . .
C1 C 0.745(2) 0.3386(12) 0.193(3) 0.032(5) Uani 1 1 d . . .
H1A H 0.8241 0.3078 0.2464 0.039 Uiso 1 1 calc R . .
H1B H 0.6733 0.3043 0.1969 0.039 Uiso 1 1 calc R . .
C7 C 0.529(3) 0.4009(15) 0.322(3) 0.041(6) Uani 1 1 d . . .
H7A H 0.5153 0.3493 0.2578 0.049 Uiso 1 1 calc R . .
H7B H 0.4462 0.4285 0.2940 0.049 Uiso 1 1 calc R . .
C4 C 0.836(3) 0.4955(13) 0.099(3) 0.037(5) Uani 1 1 d . . .
H4A H 0.9051 0.5321 0.0961 0.045 Uiso 1 1 calc R . .
H4B H 0.7541 0.5233 0.0427 0.045 Uiso 1 1 calc R . .
C5 C 0.850(2) 0.4748(16) 0.284(3) 0.041(6) Uani 1 1 d . . .
H5A H 0.8440 0.5250 0.3466 0.049 Uiso 1 1 calc R . .
H5B H 0.9347 0.4513 0.3407 0.049 Uiso 1 1 calc R . .
C6 C 0.622(2) 0.4547(14) 0.262(3) 0.035(5) Uani 1 1 d . . .
H6A H 0.5854 0.4650 0.1360 0.042 Uiso 1 1 calc R . .
H6B H 0.6333 0.5072 0.3234 0.042 Uiso 1 1 calc R . .
C3 C 0.841(3) 0.4169(15) -0.002(3) 0.046(7) Uani 1 1 d . . .
H3A H 0.9244 0.3907 0.0498 0.055 Uiso 1 1 calc R . .
H3B H 0.8301 0.4299 -0.1250 0.055 Uiso 1 1 calc R . .

loop_
_atom_site_aniso_label
_atom_site_aniso_U_11
_atom_site_aniso_U_22
_atom_site_aniso_U_33
_atom_site_aniso_U_23
_atom_site_aniso_U_13
_atom_site_aniso_U_12
Pb1 0.0249(5) 0.0353(5) 0.0235(4) -0.0002(3) 0.0085(3) -0.0002(3)
Br1 0.0225(11) 0.0411(11) 0.0331(10) 0.0024(8) 0.0091(9) 0.0012(10)
Br2 0.0237(11) 0.0442(11) 0.0329(10) -0.0001(9) 0.0048(9) -0.0091(10)
Br3 0.0309(12) 0.0341(10) 0.0325(10) -0.0021(8) 0.0130(9) 0.0003(9)
C2 0.061(19) 0.025(9) 0.024(9) 0.004(8) -0.001(11) 0.026(11)
N1 0.018(9) 0.030(8) 0.036(9) 0.007(7) 0.010(8) 0.007(8)
Cl1 0.055(5) 0.082(5) 0.034(3) 0.006(3) 0.021(3) -0.011(4)
C1 0.025(12) 0.026(9) 0.042(12) 0.006(8) 0.005(10) 0.011(9)
C7 0.035(15) 0.048(13) 0.044(13) -0.009(11) 0.019(12) -0.014(12)
C4 0.031(13) 0.038(11) 0.045(13) 0.004(10) 0.016(12) -0.014(11)
C5 0.025(11) 0.066(15) 0.035(11) -0.016(10) 0.015(10) -0.036(12)
C6 0.021(11) 0.046(12) 0.042(12) 0.003(10) 0.014(11) -0.006(10)
C3 0.06(2) 0.044(13) 0.040(13) 0.001(10) 0.027(15) 0.002(13)

loop_
_atom_type_symbol
_atom_type_description
_atom_type_scat_dispersion_real
_atom_type_scat_dispersion_imag
_atom_type_scat_source
C C 0.0033 0.0016 'International Tables Vol C Tables 4.2.6.8 and 6.1.1.4'
H H 0.0000 0.0000 'International Tables Vol C Tables 4.2.6.8 and 6.1.1.4'
Br Br -0.2901 2.4595 'International Tables Vol C Tables 4.2.6.8 and 6.1.1.4'
Cl Cl 0.1484 0.1585 'International Tables Vol C Tables 4.2.6.8 and 6.1.1.4'
N N 0.0061 0.0033 'International Tables Vol C Tables 4.2.6.8 and 6.1.1.4'
Pb Pb -3.3944 10.1111 'International Tables Vol C Tables 4.2.6.8 and 6.1.1.4'

loop_
_geom_angle_atom_site_label_1
_geom_angle_atom_site_label_2
_geom_angle_atom_site_label_3
_geom_angle
_geom_angle_site_symmetry_1
_geom_angle_site_symmetry_3
_geom_angle_publ_flag
Br1 Pb1 Br1 95.39(8) 4_566 . ?
Br1 Pb1 Br2 173.64(7) 4_566 . ?
Br2 Pb1 Br1 86.50(7) 4_566 4_566 ?
Br2 Pb1 Br1 176.24(6) 4_566 . ?
Br2 Pb1 Br1 79.79(6) . . ?
Br2 Pb1 Br2 98.08(8) 4_566 . ?
Br3 Pb1 Br1 84.97(7) . . ?
Br3 Pb1 Br1 92.10(6) . 4_566 ?
Br3 Pb1 Br2 83.39(6) . . ?
Br3 Pb1 Br2 91.71(7) . 4_566 ?
Pb1 Br1 Pb1 80.44(6) 4_565 . ?
Pb1 Br2 Pb1 83.20(6) 4_565 . ?
H2A C2 H2B 108.2 . . ?
C1 C2 H2A 109.7 . . ?
C1 C2 H2B 109.7 . . ?
C1 C2 C3 110(2) . . ?
C3 C2 H2A 109.7 . . ?
C3 C2 H2B 109.7 . . ?
C1 N1 H1 106.7 . . ?
C1 N1 C5 111.2(16) . . ?
C5 N1 H1 106.7 . . ?
C6 N1 H1 106.7 . . ?
C6 N1 C1 113.7(19) . . ?
C6 N1 C5 111.4(18) . . ?
C2 C1 N1 112.7(16) . . ?
C2 C1 H1A 109.0 . . ?
C2 C1 H1B 109.0 . . ?
N1 C1 H1A 109.0 . . ?
N1 C1 H1B 109.0 . . ?
H1A C1 H1B 107.8 . . ?
Cl1 C7 H7A 109.3 . . ?
Cl1 C7 H7B 109.3 . . ?
H7A C7 H7B 108.0 . . ?
C6 C7 Cl1 111.4(19) . . ?
C6 C7 H7A 109.3 . . ?
C6 C7 H7B 109.3 . . ?
H4A C4 H4B 108.3 . . ?
C5 C4 H4A 109.8 . . ?
C5 C4 H4B 109.8 . . ?
C5 C4 C3 109.2(19) . . ?
C3 C4 H4A 109.8 . . ?
C3 C4 H4B 109.8 . . ?
N1 C5 H5A 108.8 . . ?
N1 C5 H5B 108.8 . . ?
C4 C5 N1 113.6(19) . . ?
C4 C5 H5A 108.8 . . ?
C4 C5 H5B 108.8 . . ?
H5A C5 H5B 107.7 . . ?
N1 C6 C7 111(2) . . ?
N1 C6 H6A 109.4 . . ?
N1 C6 H6B 109.4 . . ?
C7 C6 H6A 109.4 . . ?
C7 C6 H6B 109.4 . . ?
H6A C6 H6B 108.0 . . ?
C2 C3 H3A 109.7 . . ?
C2 C3 H3B 109.7 . . ?
C4 C3 C2 109.7(19) . . ?
C4 C3 H3A 109.7 . . ?
C4 C3 H3B 109.7 . . ?
H3A C3 H3B 108.2 . . ?

loop_
_geom_bond_atom_site_label_1
_geom_bond_atom_site_label_2
_geom_bond_distance
_geom_bond_site_symmetry_2
_geom_bond_publ_flag
Pb1 Br1 2.961(2) 4_566 ?
Pb1 Br1 3.213(2) . ?
Pb1 Br2 2.931(2) 4_566 ?
Pb1 Br2 3.079(2) . ?
Pb1 Br3 2.827(2) . ?
Br1 Pb1 2.961(2) 4_565 ?
Br2 Pb1 2.931(2) 4_565 ?
C2 H2A 0.9700 . ?
C2 H2B 0.9700 . ?
C2 C1 1.48(3) . ?
C2 C3 1.58(4) . ?
N1 H1 0.9100 . ?
N1 C1 1.50(3) . ?
N1 C5 1.52(3) . ?
N1 C6 1.46(3) . ?
Cl1 C7 1.76(3) . ?
C1 H1A 0.9700 . ?
C1 H1B 0.9700 . ?
C7 H7A 0.9700 . ?
C7 H7B 0.9700 . ?
C7 C6 1.53(3) . ?
C4 H4A 0.9700 . ?
C4 H4B 0.9700 . ?
C4 C5 1.48(3) . ?
C4 C3 1.52(3) . ?
C5 H5A 0.9700 . ?
C5 H5B 0.9700 . ?
C6 H6A 0.9700 . ?
C6 H6B 0.9700 . ?
C3 H3A 0.9700 . ?
C3 H3B 0.9700 . ?

loop_
_geom_torsion_atom_site_label_1
_geom_torsion_atom_site_label_2
_geom_torsion_atom_site_label_3
_geom_torsion_atom_site_label_4
_geom_torsion
_geom_torsion_site_symmetry_1
_geom_torsion_site_symmetry_2
_geom_torsion_site_symmetry_3
_geom_torsion_site_symmetry_4
_geom_torsion_publ_flag
Br1 Pb1 Br1 Pb1 -137.34(8) 4_566 . . 4_565 ?
Br1 Pb1 Br2 Pb1 -38.64(6) . . . 4_565 ?
Br1 Pb1 Br2 Pb1 2.3(6) 4_566 . . 4_565 ?
Br2 Pb1 Br1 Pb1 -17.3(10) 4_566 . . 4_565 ?
Br2 Pb1 Br1 Pb1 38.48(6) . . . 4_565 ?
Br2 Pb1 Br2 Pb1 138.22(8) 4_566 . . 4_565 ?
Br3 Pb1 Br1 Pb1 -45.69(6) . . . 4_565 ?
Br3 Pb1 Br2 Pb1 47.42(7) . . . 4_565 ?
Cl1 C7 C6 N1 60(2) . . . . ?
C1 C2 C3 C4 -58(3) . . . . ?
C1 N1 C5 C4 54(3) . . . . ?
C1 N1 C6 C7 67(2) . . . . ?
C5 N1 C1 C2 -53(3) . . . . ?
C5 N1 C6 C7 -166.3(18) . . . . ?
C5 C4 C3 C2 58(3) . . . . ?
C6 N1 C1 C2 74(3) . . . . ?
C6 N1 C5 C4 -74(3) . . . . ?
C3 C2 C1 N1 55(3) . . . . ?
C3 C4 C5 N1 -57(3) . . . . ?
